data_4328154
loop_
_publ_author_name
'Hirosato Yamazaki'
'Satoshi Igarashi'
'Toshi Nagata'
'Masayuki Yagi'

_publ_contact_author_address
;Department of Materials Science and Technology,
 Faculty of Engineering, Niigata University
 8050 Ikarashi Nino-cho 
 Niigata 950-2181
 Japan
;
_publ_contact_author_email yagi@eng.niigata-u.ac.jp
_publ_contact_author_fax 81-25-262-6790
_publ_contact_author_name 'Prof. YAGI Masayuki'
_publ_contact_author_phone 81-25-262-6790
_publ_section_title
;
 Substituent Effects on Core Structures and Heterogeneous Catalytic
 Activities of MnIII(\m-O)2MnIV Dimers with 2,2':6',2"-Terpyridine
 Derivative Ligands for Water Oxidation
;
_journal_name_full 'Inorganic Chemistry'
_journal_page_first 1530
_journal_page_last 1539
_journal_paper_doi 10.1021/ic201797h
_journal_volume 51
_journal_year 2012
_chemical_formula_moiety '(C34 H34 Mn2 N6 O6 3+), (N O3 1-)3, 2.5(H2 O)'
_chemical_formula_sum 'C34 H39 Mn2 N9 O17.5'
_chemical_formula_weight 963.61
_chemical_name_common '[Mn2O2(EtOtpy)2(H2O)2](NO3)3 . 2.5(H2O)'
_space_group_IT_number 2
_symmetry_cell_setting triclinic
_symmetry_Int_Tables_number 2
_symmetry_space_group_name_Hall '-P 1'
_symmetry_space_group_name_H-M 'P -1'
_atom_sites_solution_hydrogens geom
_atom_sites_solution_primary heavy
_atom_sites_solution_secondary difmap
_cell_angle_alpha 71.876(4)
_cell_angle_beta 66.648(9)
_cell_angle_gamma 78.008(7)
_cell_formula_units_Z 1
_cell_length_a 9.0452(8)
_cell_length_b 11.2717(3)
_cell_length_c 11.6197(2)
_cell_measurement_reflns_used 2610
_cell_measurement_temperature 296.2
_cell_measurement_theta_max 27.5
_cell_measurement_theta_min 1.9
_cell_volume 1028.82(12)
_computing_cell_refinement 'RAPID-AUTO Ver. 1.06'
_computing_data_collection 'RAPID-AUTO Ver. 1.06'
_computing_data_reduction 'teXsan Ver. 2.0'
_computing_publication_material 'teXsan Ver. 2.0'
_computing_structure_refinement 'teXsan Ver. 2.0'
_computing_structure_solution 'DIRDIF94 (PATTY)'
_diffrn_ambient_temperature 296.2
_diffrn_detector_area_resol_mean 10.00
_diffrn_measured_fraction_theta_full 0.9300
_diffrn_measured_fraction_theta_max 0.9300
_diffrn_measurement_device_type 'Rigaku RAXIS-IV Imaging Plate'
_diffrn_measurement_method \w
_diffrn_radiation_monochromator graphite
_diffrn_radiation_type 'Mo K\a'
_diffrn_radiation_wavelength 0.7107
_diffrn_reflns_av_R_equivalents 0.055
_diffrn_reflns_limit_h_max 11
_diffrn_reflns_limit_h_min -11
_diffrn_reflns_limit_k_max 14
_diffrn_reflns_limit_k_min -14
_diffrn_reflns_limit_l_max 15
_diffrn_reflns_limit_l_min -15
_diffrn_reflns_number 7918
_diffrn_reflns_theta_full 27.48
_diffrn_reflns_theta_max 27.48
_exptl_absorpt_coefficient_mu 0.700
_exptl_absorpt_correction_T_max 0.957
_exptl_absorpt_correction_T_min 0.936
_exptl_absorpt_correction_type integration
_exptl_absorpt_process_details '(Higashi, 1999)'
_exptl_crystal_colour 'intense green'
_exptl_crystal_density_diffrn 1.555
_exptl_crystal_description prism
_exptl_crystal_F_000 496.00
_exptl_crystal_size_max 0.180
_exptl_crystal_size_mid 0.100
_exptl_crystal_size_min 0.100
_refine_diff_density_max 0.50
_refine_diff_density_min -0.50
_refine_ls_extinction_method none
_refine_ls_goodness_of_fit_ref 1.196
_refine_ls_hydrogen_treatment noref
_refine_ls_number_parameters 394
_refine_ls_number_reflns 4382
_refine_ls_R_factor_gt 0.0601
_refine_ls_shift/su_max 0.0558
_refine_ls_structure_factor_coef Fsqd
_refine_ls_weighting_details 'w = 1/[\s^2^(Fo^2^) + (0.06300(Max(Fo^2^,0) + 2Fc^2^)/3)^2^]'
_refine_ls_weighting_scheme calc
_refine_ls_wR_factor_ref 0.1523
_reflns_number_gt 2938
_reflns_number_total 4382
_reflns_threshold_expression F^2^>2.0\s(F^2^)
_cod_data_source_file ic201797h_si_002_6.cif
_cod_data_source_block '[Mn2O2(EtOtpy)2(H2O)2](NO3)3.2.5(H2O)'
_cod_original_cell_volume 1028.8(1)
_cod_original_sg_symbol_H-M 'P -1 '
_cod_original_formula_sum 'C34 H39 Mn2 N9 O17.50 '
_cod_database_code 4328154

loop_
_symmetry_equiv_pos_as_xyz
x,y,z
-x,-y,-z

loop_
_atom_site_label
_atom_site_type_symbol
_atom_site_fract_x
_atom_site_fract_y
_atom_site_fract_z
_atom_site_U_iso_or_equiv
_atom_site_adp_type
_atom_site_occupancy
_atom_site_symmetry_multiplicity
_atom_site_calc_flag
_atom_site_refinement_flags
Mn Mn 0.57483(6) 0.48249(5) 0.37916(5) 0.0483(1) Uani 1.00 1 d .
O(1) O 0.4165(3) 0.5868(2) 0.4622(2) 0.0571(7) Uani 1.00 1 d .
O(1w) O 0.7884(5) 0.1333(3) 0.4418(4) 0.102(1) Uani 1.00 1 d .
O(2) O 0.7517(4) 0.3566(3) 0.3038(3) 0.0830(9) Uani 1.00 1 d .
O(2w) O 1.391(3) -0.163(2) 0.337(2) 0.133(8) Uani 0.25 4 d P
O(3) O 0.3999(4) 0.7894(3) -0.0876(3) 0.0736(9) Uani 1.00 1 d .
O(4) O 1.1423(8) 0.5570(8) -0.0496(6) 0.078(2) Uani 0.50 2 d P
O(5) O 0.912(1) 0.5124(10) -0.034(1) 0.089(3) Uani 0.50 2 d P
O(6) O 1.0105(8) 0.4199(9) 0.1165(6) 0.097(2) Uani 0.50 2 d P
O(7a) O 1.060(3) -0.042(4) 0.371(2) 0.095(7) Uani 0.39 3 d P
O(7b) O 1.236(5) -0.040(3) 0.147(4) 0.100(9) Uani 0.48 2 d P
O(7c) O 1.056(3) 0.116(3) 0.194(2) 0.092(8) Uani 0.22 5 d P
O(7d) O 1.267(3) -0.137(2) 0.281(3) 0.22(1) Uani 0.43 2 d P
O(7e) O 1.093(6) 0.075(3) 0.207(5) 0.14(2) Uani 0.21 5 d P
O(7f) O 1.187(7) -0.010(5) 0.144(7) 0.13(2) Uani 0.28 4 d P
O(7g) O 1.258(6) -0.076(5) 0.198(7) 0.12(2) Uani 0.21 5 d P
O(7h) O 1.14(1) -0.100(7) 0.32(1) 0.18(3) Uani 0.19 5 d P
O(7i) O 1.034(10) -0.052(6) 0.325(6) 0.10(2) Uani 0.15 7 d P
O(7j) O 1.090(6) -0.008(4) 0.335(4) 0.10(1) Uani 0.22 5 d P
O(7k) O 1.018(7) 0.059(7) 0.185(5) 0.25(3) Uani 0.22 4 d P
N(1) N 0.5413(3) 0.5744(3) 0.2102(3) 0.0453(7) Uani 1.00 1 d .
N(2) N 0.7529(4) 0.6117(3) 0.2856(3) 0.064(1) Uani 1.00 1 d .
N(3) N 0.4124(4) 0.3755(3) 0.3712(3) 0.0530(8) Uani 1.00 1 d .
N(4) N 1.0000 0.5000 0.0000 0.080(2) Uani 1.00 2 d S
N(5a) N 1.129(3) -0.014(3) 0.246(4) 0.07(1) Uani 0.35 3 d P
N(5b) N 1.096(4) 0.028(3) 0.246(3) 0.10(1) Uani 0.39 3 d P
N(5c) N 1.167(4) -0.049(2) 0.241(2) 0.032(6) Uani 0.26 4 d P
C(1) C 0.6192(4) 0.6750(3) 0.1354(3) 0.0475(9) Uani 1.00 1 d .
C(2) C 0.5778(4) 0.7533(4) 0.0325(3) 0.054(1) Uani 1.00 1 d .
C(3) C 0.4542(5) 0.7216(4) 0.0076(3) 0.055(1) Uani 1.00 1 d .
C(4) C 0.3798(4) 0.6139(4) 0.0817(4) 0.055(1) Uani 1.00 1 d .
C(5) C 0.4255(4) 0.5418(3) 0.1846(3) 0.0487(9) Uani 1.00 1 d .
C(6) C 0.7476(4) 0.6927(4) 0.1734(4) 0.054(1) Uani 1.00 1 d .
C(7) C 0.8609(5) 0.7773(5) 0.1007(4) 0.072(1) Uani 1.00 1 d .
C(8) C 0.9809(6) 0.7791(6) 0.1468(7) 0.098(2) Uani 1.00 1 d .
C(9) C 0.9862(7) 0.6966(8) 0.2590(8) 0.106(3) Uani 1.00 1 d .
C(10) C 0.8725(6) 0.6146(6) 0.3246(5) 0.087(2) Uani 1.00 1 d .
C(11) C 0.3533(4) 0.4269(4) 0.2758(4) 0.0521(10) Uani 1.00 1 d .
C(12) C 0.2382(5) 0.3712(5) 0.2655(5) 0.071(1) Uani 1.00 1 d .
C(13) C 0.1872(6) 0.2596(5) 0.3557(6) 0.086(2) Uani 1.00 1 d .
C(14) C 0.2529(6) 0.2064(4) 0.4487(5) 0.080(1) Uani 1.00 1 d .
C(15) C 0.3645(5) 0.2663(4) 0.4537(4) 0.066(1) Uani 1.00 1 d .
C(16) C 0.4574(7) 0.9116(5) -0.1587(5) 0.082(2) Uani 1.00 1 d .
C(17) C 0.3699(9) 0.9655(6) -0.2518(5) 0.115(2) Uani 1.00 1 d .
H(1) H 0.7912 0.3854 0.2110 0.1005 Uiso 1.00 1 calc .
H(2) H 0.8368 0.3463 0.3340 0.1005 Uiso 1.00 1 calc .
H(3) H 0.6334 0.8286 -0.0213 0.0630 Uiso 1.00 1 calc .
H(4) H 0.2998 0.5890 0.0610 0.0645 Uiso 1.00 1 calc .
H(5) H 0.8563 0.8327 0.0180 0.0865 Uiso 1.00 1 calc .
H(6) H 1.0576 0.8426 0.1011 0.1268 Uiso 1.00 1 calc .
H(7) H 1.0711 0.6952 0.2921 0.1221 Uiso 1.00 1 calc .
H(8) H 0.8778 0.5568 0.4043 0.0977 Uiso 1.00 1 calc .
H(9) H 0.1927 0.4102 0.1990 0.0822 Uiso 1.00 1 calc .
H(10) H 0.1054 0.2178 0.3542 0.1032 Uiso 1.00 1 calc .
H(11) H 0.2201 0.1263 0.5109 0.0916 Uiso 1.00 1 calc .
H(12) H 0.4123 0.2301 0.5189 0.0774 Uiso 1.00 1 calc .
H(13) H 0.4313 0.9642 -0.1003 0.0974 Uiso 1.00 1 calc .
H(14) H 0.5717 0.9049 -0.2021 0.0974 Uiso 1.00 1 calc .
H(15) H 0.2582 0.9729 -0.2088 0.1298 Uiso 1.00 1 calc .
H(16) H 0.3992 0.9144 -0.3109 0.1298 Uiso 1.00 1 calc .
H(17) H 0.4042 1.0484 -0.3030 0.1298 Uiso 1.00 1 calc .
H(18) H 0.7820 0.0923 0.5281 0.0786 Uiso 1.00 1 calc .
H(19) H 0.8874 0.1089 0.3817 0.0786 Uiso 1.00 1 calc .

loop_
_atom_site_aniso_label
_atom_site_aniso_U_11
_atom_site_aniso_U_22
_atom_site_aniso_U_33
_atom_site_aniso_U_12
_atom_site_aniso_U_13
_atom_site_aniso_U_23
Mn 0.0542(3) 0.0424(3) 0.0342(3) 0.0010(2) -0.0088(2) -0.0039(2)
O(1) 0.057(1) 0.048(1) 0.047(1) 0.006(1) -0.011(1) -0.004(1)
O(1w) 0.114(3) 0.063(2) 0.105(3) -0.008(2) -0.037(2) 0.005(2)
O(2) 0.085(2) 0.066(2) 0.054(2) 0.021(1) 0.001(1) -0.011(1)
O(2w) 0.16(2) 0.07(1) 0.17(2) 0.00(1) -0.08(1) -0.03(1)
O(3) 0.096(2) 0.068(2) 0.057(2) 0.004(2) -0.043(2) -0.002(1)
O(4) 0.071(4) 0.103(6) 0.054(4) -0.023(4) -0.009(3) -0.022(4)
O(5) 0.085(6) 0.106(7) 0.097(7) 0.002(5) -0.060(5) -0.026(5)
O(6) 0.059(4) 0.155(7) 0.048(3) -0.016(4) -0.018(3) 0.015(4)
O(7a) 0.081(9) 0.14(2) 0.038(10) -0.034(9) -0.003(7) 0.007(10)
O(7b) 0.09(2) 0.11(2) 0.11(2) 0.00(1) -0.05(1) -0.04(1)
O(7c) 0.09(1) 0.13(2) 0.036(9) 0.04(1) -0.041(8) 0.00(1)
O(7d) 0.22(3) 0.24(2) 0.24(2) 0.09(2) -0.14(2) -0.13(2)
O(7e) 0.24(4) 0.06(2) 0.14(3) 0.04(2) -0.16(3) 0.04(2)
O(7f) 0.08(3) 0.10(3) 0.15(4) -0.02(2) -0.03(2) 0.01(2)
O(7g) 0.05(1) 0.20(4) 0.15(4) 0.04(2) -0.08(2) -0.08(4)
O(7h) 0.22(6) 0.17(5) 0.21(7) 0.11(5) -0.17(6) -0.10(5)
O(7i) 0.17(5) 0.06(2) 0.08(3) -0.06(3) -0.05(3) 0.00(2)
O(7j) 0.16(3) 0.06(2) 0.03(2) 0.00(2) 0.01(2) -0.02(2)
O(7k) 0.31(6) 0.34(7) 0.24(5) 0.02(4) -0.22(5) -0.12(4)
N(1) 0.049(1) 0.044(2) 0.035(1) -0.003(1) -0.011(1) -0.006(1)
N(2) 0.075(2) 0.068(2) 0.053(2) 0.014(2) -0.031(2) -0.025(2)
N(3) 0.067(2) 0.044(2) 0.043(2) -0.008(1) -0.018(1) -0.006(1)
N(4) 0.086(5) 0.071(4) 0.048(3) -0.003(3) 0.014(3) -0.022(3)
N(5a) 0.05(1) 0.03(2) 0.12(4) 0.00(1) -0.01(1) -0.05(2)
N(5b) 0.12(2) 0.07(3) 0.07(2) 0.01(2) -0.03(1) -0.01(2)
N(5c) 0.04(1) 0.02(1) 0.03(1) 0.008(9) -0.015(8) -0.002(8)
C(1) 0.053(2) 0.045(2) 0.036(2) -0.001(1) -0.011(1) -0.008(1)
C(2) 0.070(2) 0.048(2) 0.038(2) -0.004(2) -0.016(2) -0.008(2)
C(3) 0.068(2) 0.054(2) 0.039(2) 0.005(2) -0.021(2) -0.010(2)
C(4) 0.061(2) 0.058(2) 0.045(2) 0.001(2) -0.021(2) -0.015(2)
C(5) 0.052(2) 0.050(2) 0.041(2) -0.001(1) -0.013(1) -0.016(2)
C(6) 0.058(2) 0.054(2) 0.049(2) 0.001(2) -0.015(2) -0.021(2)
C(7) 0.064(2) 0.075(3) 0.071(3) -0.013(2) -0.011(2) -0.025(2)
C(8) 0.063(3) 0.116(5) 0.132(5) -0.011(3) -0.022(3) -0.071(4)
C(9) 0.075(3) 0.145(6) 0.137(6) 0.032(4) -0.057(4) -0.094(5)
C(10) 0.079(3) 0.116(5) 0.093(4) 0.032(3) -0.055(3) -0.059(3)
C(11) 0.058(2) 0.049(2) 0.049(2) -0.009(2) -0.014(2) -0.018(2)
C(12) 0.066(2) 0.075(3) 0.086(3) -0.008(2) -0.031(2) -0.033(3)
C(13) 0.076(3) 0.077(3) 0.111(4) -0.027(2) -0.022(3) -0.036(3)
C(14) 0.087(3) 0.052(3) 0.086(3) -0.025(2) -0.014(3) -0.010(2)
C(15) 0.083(3) 0.047(2) 0.059(2) -0.016(2) -0.016(2) -0.007(2)
C(16) 0.118(4) 0.059(3) 0.061(3) 0.009(3) -0.042(3) -0.002(2)
C(17) 0.170(6) 0.086(4) 0.076(3) 0.034(4) -0.069(4) -0.002(3)

loop_
_atom_type_symbol
_atom_type_description
_atom_type_scat_dispersion_real
_atom_type_scat_dispersion_imag
_atom_type_scat_source
Mn Mn 0.337 0.728
;International Tables for Crystallography
(1992, Vol. C, Tables 4.2.6.8 and 6.1.1.1)
;
O O 0.011 0.006
;International Tables for Crystallography
(1992, Vol. C, Tables 4.2.6.8 and 6.1.1.1)
;
N N 0.006 0.003
;International Tables for Crystallography
(1992, Vol. C, Tables 4.2.6.8 and 6.1.1.1)
;
C C 0.003 0.002
;International Tables for Crystallography
(1992, Vol. C, Tables 4.2.6.8 and 6.1.1.1)
;
H H 0.000 0.000
;International Tables for Crystallography
(1992, Vol. C, Table 6.1.1.2)
;

loop_
_geom_angle_atom_site_label_1
_geom_angle_atom_site_label_2
_geom_angle_atom_site_label_3
_geom_angle
_geom_angle_site_symmetry_1
_geom_angle_site_symmetry_3
_geom_angle_publ_flag
O(1) Mn O(1) 82.5(1) . 2_666 yes
O(1) Mn O(2) 174.4(1) . . yes
O(1) Mn N(1) 90.5(1) . . yes
O(1) Mn N(2) 96.2(1) . . yes
O(1) Mn N(3) 94.6(1) . . yes
O(1) Mn O(2) 91.9(1) 2_666 . yes
O(1) Mn N(1) 173.0(1) 2_666 . yes
O(1) Mn N(2) 105.4(1) 2_666 . yes
O(1) Mn N(3) 103.2(1) 2_666 . yes
O(2) Mn N(1) 95.0(1) . . yes
O(2) Mn N(2) 85.9(1) . . yes
O(2) Mn N(3) 86.0(1) . . yes
N(1) Mn N(2) 75.9(1) . . yes
N(1) Mn N(3) 76.6(1) . . yes
N(2) Mn N(3) 150.5(1) . . yes
Mn O(1) Mn 97.5(1) . 2_666 yes
Mn O(2) H(1) 109.2 . . no
Mn O(2) H(2) 110.3 . . no
H(1) O(2) H(2) 109.5 . . no
C(3) O(3) C(16) 118.1(4) . . yes
Mn N(1) C(1) 119.6(2) . . yes
Mn N(1) C(5) 118.6(2) . . yes
C(1) N(1) C(5) 121.2(3) . . yes
Mn N(2) C(6) 115.9(3) . . yes
Mn N(2) C(10) 125.6(4) . . yes
C(6) N(2) C(10) 118.4(4) . . yes
Mn N(3) C(11) 115.1(2) . . yes
Mn N(3) C(15) 125.5(3) . . yes
C(11) N(3) C(15) 119.4(3) . . yes
N(1) C(1) C(2) 121.2(3) . . yes
N(1) C(1) C(6) 113.9(3) . . yes
C(2) C(1) C(6) 124.9(4) . . yes
C(1) C(2) C(3) 117.7(4) . . yes
C(1) C(2) H(3) 121.2 . . no
C(3) C(2) H(3) 121.1 . . no
O(3) C(3) C(2) 124.3(4) . . yes
O(3) C(3) C(4) 115.1(4) . . yes
C(2) C(3) C(4) 120.6(3) . . yes
C(3) C(4) C(5) 118.2(4) . . yes
C(3) C(4) H(4) 120.6 . . no
C(5) C(4) H(4) 121.2 . . no
N(1) C(5) C(4) 120.9(3) . . yes
N(1) C(5) C(11) 114.3(3) . . yes
C(4) C(5) C(11) 124.8(3) . . yes
N(2) C(6) C(1) 113.7(3) . . yes
N(2) C(6) C(7) 121.4(4) . . yes
C(1) C(6) C(7) 124.8(4) . . yes
C(6) C(7) C(8) 118.2(5) . . yes
C(6) C(7) H(5) 119.5 . . no
C(8) C(7) H(5) 122.3 . . no
C(7) C(8) C(9) 120.0(6) . . yes
C(7) C(8) H(6) 120.1 . . no
C(9) C(8) H(6) 119.9 . . no
C(8) C(9) C(10) 118.7(5) . . yes
C(8) C(9) H(7) 121.2 . . no
C(10) C(9) H(7) 120.1 . . no
N(2) C(10) C(9) 123.3(5) . . yes
N(2) C(10) H(8) 119.1 . . no
C(9) C(10) H(8) 117.6 . . no
N(3) C(11) C(5) 114.3(3) . . yes
N(3) C(11) C(12) 120.8(4) . . yes
C(5) C(11) C(12) 124.9(4) . . yes
C(11) C(12) C(13) 118.2(4) . . yes
C(11) C(12) H(9) 120.6 . . no
C(13) C(12) H(9) 121.1 . . no
C(12) C(13) C(14) 120.1(4) . . yes
C(12) C(13) H(10) 121.7 . . no
C(14) C(13) H(10) 118.2 . . no
C(13) C(14) C(15) 118.6(4) . . yes
C(13) C(14) H(11) 120.6 . . no
C(15) C(14) H(11) 120.8 . . no
N(3) C(15) C(14) 122.8(4) . . yes
N(3) C(15) H(12) 117.4 . . no
C(14) C(15) H(12) 119.8 . . no
O(3) C(16) C(17) 105.3(5) . . yes
O(3) C(16) H(13) 110.3 . . no
O(3) C(16) H(14) 111.2 . . no
C(17) C(16) H(13) 110.1 . . no
C(17) C(16) H(14) 111.9 . . no
H(13) C(16) H(14) 108.1 . . no
C(16) C(17) H(15) 111.5 . . no
C(16) C(17) H(16) 109.5 . . no
C(16) C(17) H(17) 109.1 . . no
H(15) C(17) H(16) 110.7 . . no
H(15) C(17) H(17) 108.9 . . no
H(16) C(17) H(17) 107.0 . . no
H(18) O(1w) H(19) 111.0 . . no
O(4) N(4) O(5) 130.9(7) . . yes
O(4) N(4) O(6) 100.8(4) . . yes
O(5) N(4) O(6) 128.3(7) . . yes
O(7a) N(5a) O(7b) 149(3) . . yes
O(7a) N(5a) O(7c) 107(2) . . yes
O(7a) N(5a) O(7d) 82(2) . . yes
O(7a) N(5a) O(7e) 110(4) . . yes
O(7a) N(5a) O(7f) 168(4) . . yes
O(7a) N(5a) O(7g) 118(4) . . yes
O(7a) N(5a) O(7h) 48(4) . . yes
O(7a) N(5a) O(7i) 32(2) . . yes
O(7a) N(5a) O(7j) 19(3) . . yes
O(7a) N(5a) O(7k) 110(3) . . yes
O(7b) N(5a) O(7c) 103(3) . . yes
O(7b) N(5a) O(7d) 67(2) . . yes
O(7b) N(5a) O(7e) 99(4) . . yes
O(7b) N(5a) O(7f) 23(3) . . yes
O(7b) N(5a) O(7g) 31(2) . . yes
O(7b) N(5a) O(7h) 101(5) . . yes
O(7b) N(5a) O(7i) 139(4) . . yes
O(7b) N(5a) O(7j) 153(5) . . yes
O(7b) N(5a) O(7k) 96(3) . . yes
O(7c) N(5a) O(7d) 161(2) . . yes
O(7c) N(5a) O(7e) 5(3) . . yes
O(7c) N(5a) O(7f) 82(4) . . yes
O(7c) N(5a) O(7g) 131(4) . . yes
O(7c) N(5a) O(7h) 155(5) . . yes
O(7c) N(5a) O(7i) 103(4) . . yes
O(7c) N(5a) O(7j) 95(2) . . yes
O(7c) N(5a) O(7k) 33(2) . . yes
O(7d) N(5a) O(7e) 155(4) . . yes
O(7d) N(5a) O(7f) 90(3) . . yes
O(7d) N(5a) O(7g) 35(3) . . yes
O(7d) N(5a) O(7h) 38(5) . . yes
O(7d) N(5a) O(7i) 93(4) . . yes
O(7d) N(5a) O(7j) 89(4) . . yes
O(7d) N(5a) O(7k) 157(3) . . yes
O(7e) N(5a) O(7f) 79(4) . . yes
O(7e) N(5a) O(7g) 126(5) . . yes
O(7e) N(5a) O(7h) 158(6) . . yes
O(7e) N(5a) O(7i) 108(6) . . yes
O(7e) N(5a) O(7j) 97(3) . . yes
O(7e) N(5a) O(7k) 37(4) . . yes
O(7f) N(5a) O(7g) 55(3) . . yes
O(7f) N(5a) O(7h) 121(5) . . yes
O(7f) N(5a) O(7i) 139(4) . . yes
O(7f) N(5a) O(7j) 170(4) . . yes
O(7f) N(5a) O(7k) 72(4) . . yes
O(7g) N(5a) O(7h) 72(5) . . yes
O(7g) N(5a) O(7i) 123(5) . . yes
O(7g) N(5a) O(7j) 122(6) . . yes
O(7g) N(5a) O(7k) 127(4) . . yes
O(7h) N(5a) O(7i) 55(6) . . yes
O(7h) N(5a) O(7j) 62(5) . . yes
O(7h) N(5a) O(7k) 141(5) . . yes
O(7i) N(5a) O(7j) 49(3) . . yes
O(7i) N(5a) O(7k) 89(4) . . yes
O(7j) N(5a) O(7k) 109(4) . . yes
O(7a) N(5b) O(7b) 112(3) . . yes
O(7a) N(5b) O(7c) 138(4) . . yes
O(7a) N(5b) O(7e) 152(8) . . yes
O(7a) N(5b) O(7f) 125(4) . . yes
O(7a) N(5b) O(7g) 89(3) . . yes
O(7a) N(5b) O(7h) 40(3) . . yes
O(7a) N(5b) O(7i) 30(2) . . yes
O(7a) N(5b) O(7j) 15(3) . . yes
O(7a) N(5b) O(7k) 128(4) . . yes
O(7b) N(5b) O(7c) 109(3) . . yes
O(7b) N(5b) O(7e) 94(7) . . yes
O(7b) N(5b) O(7f) 16(3) . . yes
O(7b) N(5b) O(7g) 23(1) . . yes
O(7b) N(5b) O(7h) 72(3) . . yes
O(7b) N(5b) O(7i) 103(5) . . yes
O(7b) N(5b) O(7j) 113(4) . . yes
O(7b) N(5b) O(7k) 93(4) . . yes
O(7c) N(5b) O(7e) 16(6) . . yes
O(7c) N(5b) O(7f) 95(3) . . yes
O(7c) N(5b) O(7g) 131(3) . . yes
O(7c) N(5b) O(7h) 175(4) . . yes
O(7c) N(5b) O(7i) 134(5) . . yes
O(7c) N(5b) O(7j) 134(5) . . yes
O(7c) N(5b) O(7k) 45(4) . . yes
O(7e) N(5b) O(7f) 81(6) . . yes
O(7e) N(5b) O(7g) 115(7) . . yes
O(7e) N(5b) O(7h) 166(8) . . yes
O(7e) N(5b) O(7i) 149(7) . . yes
O(7e) N(5b) O(7j) 144(8) . . yes
O(7e) N(5b) O(7k) 50(6) . . yes
O(7f) N(5b) O(7g) 39(3) . . yes
O(7f) N(5b) O(7h) 85(4) . . yes
O(7f) N(5b) O(7i) 109(5) . . yes
O(7f) N(5b) O(7j) 129(5) . . yes
O(7f) N(5b) O(7k) 77(4) . . yes
O(7g) N(5b) O(7h) 50(4) . . yes
O(7g) N(5b) O(7i) 87(5) . . yes
O(7g) N(5b) O(7j) 89(4) . . yes
O(7g) N(5b) O(7k) 115(4) . . yes
O(7h) N(5b) O(7i) 41(5) . . yes
O(7h) N(5b) O(7j) 45(4) . . yes
O(7h) N(5b) O(7k) 130(5) . . yes
O(7i) N(5b) O(7j) 46(3) . . yes
O(7i) N(5b) O(7k) 102(5) . . yes
O(7j) N(5b) O(7k) 141(5) . . yes
O(7a) N(5c) O(7b) 171(3) . . yes
O(7a) N(5c) O(7d) 93(2) . . yes
O(7a) N(5c) O(7e) 82(2) . . yes
O(7a) N(5c) O(7f) 143(5) . . yes
O(7a) N(5c) O(7g) 144(4) . . yes
O(7a) N(5c) O(7h) 42(3) . . yes
O(7a) N(5c) O(7i) 28(1) . . yes
O(7a) N(5c) O(7j) 19(2) . . yes
O(7b) N(5c) O(7d) 93(3) . . yes
O(7b) N(5c) O(7e) 89(3) . . yes
O(7b) N(5c) O(7f) 28(4) . . yes
O(7b) N(5c) O(7g) 42(3) . . yes
O(7b) N(5c) O(7h) 146(5) . . yes
O(7b) N(5c) O(7i) 149(4) . . yes
O(7b) N(5c) O(7j) 152(3) . . yes
O(7d) N(5c) O(7e) 157(3) . . yes
O(7d) N(5c) O(7f) 122(4) . . yes
O(7d) N(5c) O(7g) 51(4) . . yes
O(7d) N(5c) O(7h) 56(5) . . yes
O(7d) N(5c) O(7i) 109(3) . . yes
O(7d) N(5c) O(7j) 102(3) . . yes
O(7e) N(5c) O(7f) 63(4) . . yes
O(7e) N(5c) O(7g) 125(4) . . yes
O(7e) N(5c) O(7h) 124(4) . . yes
O(7e) N(5c) O(7i) 76(4) . . yes
O(7e) N(5c) O(7j) 67(2) . . yes
O(7f) N(5c) O(7g) 71(5) . . yes
O(7f) N(5c) O(7h) 164(5) . . yes
O(7f) N(5c) O(7i) 123(5) . . yes
O(7f) N(5c) O(7j) 130(4) . . yes
O(7g) N(5c) O(7h) 107(5) . . yes
O(7g) N(5c) O(7i) 157(5) . . yes
O(7g) N(5c) O(7j) 144(4) . . yes
O(7h) N(5c) O(7i) 53(4) . . yes
O(7h) N(5c) O(7j) 58(4) . . yes
O(7i) N(5c) O(7j) 40(2) . . yes

loop_
_geom_bond_atom_site_label_1
_geom_bond_atom_site_label_2
_geom_bond_distance
_geom_bond_site_symmetry_2
_geom_bond_publ_flag
Mn O(1) 1.810(2) . yes
Mn O(1) 1.791(3) 2_666 yes
Mn O(2) 2.015(3) . yes
Mn N(1) 2.024(3) . yes
Mn N(2) 2.121(4) . yes
Mn N(3) 2.130(3) . yes
O(2) H(1) 0.961 . no
O(2) H(2) 0.939 . no
O(3) C(3) 1.341(4) . yes
O(3) C(16) 1.449(6) . yes
N(1) C(1) 1.330(4) . yes
N(1) C(5) 1.340(4) . yes
N(2) C(6) 1.351(5) . yes
N(2) C(10) 1.337(6) . yes
N(3) C(11) 1.338(5) . yes
N(3) C(15) 1.334(5) . yes
C(1) C(2) 1.382(5) . yes
C(1) C(6) 1.464(5) . yes
C(2) C(3) 1.396(6) . yes
C(2) H(3) 0.980 . no
C(3) C(4) 1.378(6) . yes
C(4) C(5) 1.381(5) . yes
C(4) H(4) 0.961 . no
C(5) C(11) 1.475(5) . yes
C(6) C(7) 1.375(6) . yes
C(7) C(8) 1.394(7) . yes
C(7) H(5) 0.982 . no
C(8) C(9) 1.357(9) . yes
C(8) H(6) 0.976 . no
C(9) C(10) 1.352(9) . yes
C(9) H(7) 0.982 . no
C(10) H(8) 0.966 . no
C(11) C(12) 1.382(6) . yes
C(12) C(13) 1.390(7) . yes
C(12) H(9) 0.962 . no
C(13) C(14) 1.356(8) . yes
C(13) H(10) 0.964 . no
C(14) C(15) 1.354(7) . yes
C(14) H(11) 0.980 . no
C(15) H(12) 0.960 . no
C(16) C(17) 1.496(7) . yes
C(16) H(13) 0.965 . no
C(16) H(14) 0.952 . no
C(17) H(15) 0.931 . no
C(17) H(16) 0.954 . no
C(17) H(17) 0.975 . no
O(1w) H(18) 0.949 . no
O(1w) H(19) 0.942 . no
O(4) N(4) 1.388(7) . yes
O(5) N(4) 0.987(7) . yes
O(6) N(4) 1.401(7) . yes
O(7a) N(5a) 1.29(5) . yes
O(7a) N(5b) 1.36(3) . yes
O(7a) N(5c) 1.46(3) . yes
O(7b) N(5a) 1.25(5) . yes
O(7b) N(5b) 1.59(6) . yes
O(7b) N(5c) 1.00(4) . yes
O(7c) N(5a) 1.52(4) . yes
O(7c) N(5b) 1.06(4) . yes
O(7d) N(5a) 1.72(4) . yes
O(7d) N(5c) 1.30(3) . yes
O(7e) N(5a) 1.01(4) . yes
O(7e) N(5b) 0.58(3) . yes
O(7e) N(5c) 1.43(4) . yes
O(7f) N(5a) 1.08(10) . yes
O(7f) N(5b) 1.29(7) . yes
O(7f) N(5c) 1.03(8) . yes
O(7g) N(5a) 1.25(6) . yes
O(7g) N(5b) 1.70(6) . yes
O(7g) N(5c) 0.82(6) . yes
O(7h) N(5a) 1.10(9) . yes
O(7h) N(5b) 1.51(8) . yes
O(7h) N(5c) 0.90(10) . yes
O(7i) N(5a) 1.03(8) . yes
O(7i) N(5b) 1.13(7) . yes
O(7i) N(5c) 1.22(9) . yes
O(7j) N(5a) 0.97(5) . yes
O(7j) N(5b) 0.97(5) . yes
O(7j) N(5c) 1.22(4) . yes
O(7k) N(5a) 1.43(6) . yes
O(7k) N(5b) 1.12(5) . yes

loop_
_geom_contact_atom_site_label_1
_geom_contact_atom_site_label_2
_geom_contact_distance
_geom_contact_site_symmetry_2
_geom_contact_publ_flag
Mn Mn 2.707(1) 2_666 yes
